data_9005631
loop_
_publ_author_name
'Bonaccorsi, E.'
'Orlandi, P.'

_publ_section_title
;
 Marinellite, a new feldspathoid of the cancrinite-sodalite group
;
_journal_name_full 'European Journal of Mineralogy'
_journal_page_first 1019
_journal_page_last 1027
_journal_paper_doi 10.1127/0935-1221/2003/0015-1019
_journal_volume 15
_journal_year 2003
_chemical_formula_sum 'Al18 Ca2.91 Cl0.99 H14 K5.37 Na15.5 O90.98 S4 Si18'
_chemical_name_mineral Marinellite
_space_group_IT_number 159
_symmetry_space_group_name_Hall 'P 3 -2c'
_symmetry_space_group_name_H-M 'P 3 1 c'
_cell_angle_alpha 90
_cell_angle_beta 90
_cell_angle_gamma 120
_cell_formula_units_Z 2
_cell_length_a 12.880
_cell_length_b 12.880
_cell_length_c 31.761
_cell_volume 4563.064
_database_code_amcsd 0007021
_exptl_crystal_density_diffrn 2.407
_cod_original_cell_volume 4563.063
_cod_original_formula_sum 'K5.37 Na15.5 Ca2.91 Si18 Al18 O90.98 S4 Cl.99 H14'
_cod_database_code 9005631

loop_
_space_group_symop_operation_xyz
x,y,z
x-y,-y,1/2+z
-y,x-y,z
y,x,1/2+z
-x+y,-x,z
-x,-x+y,1/2+z

loop_
_atom_site_label
_atom_site_fract_x
_atom_site_fract_y
_atom_site_fract_z
_atom_site_occupancy
_atom_site_U_iso_or_equiv
_atom_site_type_symbol
_atom_site_attached_hydrogens
K1 0.23200 0.11590 0.18080 1.00000 0.05000 K 0
K2 0.23020 0.11640 0.33910 0.79000 0.03500 K 0
Na2_1 0.23020 0.11640 0.33910 0.21000 0.03500 Na 0
Na1_1 0.20100 0.40100 0.08560 0.25000 0.03900 Na 0
Ca1_1 0.20100 0.40100 0.08560 0.25000 0.03900 Ca 0
Ca1b1 0.16000 0.31600 0.10010 0.25000 0.03900 Ca 0
Na1b1 0.16000 0.31600 0.10010 0.25000 0.03900 Na 0
Na2_2 0.68820 0.84400 0.26080 1.00000 0.03100 Na 0
Na3 0.15300 0.83900 0.42590 1.00000 0.02000 Na 0
Ca1_2 0.00000 0.00000 0.52560 0.31000 0.01700 Ca 0
Na1_2 0.00000 0.00000 0.52560 0.19000 0.01700 Na 0
Ca1b2 0.00000 0.00000 0.50700 0.17000 0.01700 Ca 0
Na1b2 0.00000 0.00000 0.50700 0.11000 0.01700 Na 0
Na4 0.33333 0.66667 0.15900 0.50000 0.02200 Na 0
Na4b 0.33333 0.66667 0.18600 0.50000 0.02200 Na 0
Na5 0.33333 0.66667 0.37830 0.50000 0.01300 Na 0
Na5b 0.33333 0.66667 0.35530 0.50000 0.01300 Na 0
Na6 0.66667 0.33333 0.10200 0.50000 0.04900 Na 0
Na6b 0.66667 0.33333 0.06500 0.50000 0.04900 Na 0
Na7 0.66667 0.33333 0.28300 0.50000 0.03000 Na 0
Na7b 0.66667 0.33333 0.24700 0.50000 0.03000 Na 0
Na8 0.66667 0.33333 0.46900 0.50000 0.02200 Na 0
Na8b 0.66667 0.33333 0.45200 0.50000 0.02200 Na 0
Na9 0.01900 0.51100 0.01610 0.37000 0.03100 Na 0
Ca9 0.01900 0.51100 0.01610 0.13000 0.03100 Ca 0
Na9b 0.91900 0.45700 0.00360 0.32000 0.03100 Na 0
Ca9b 0.91900 0.45700 0.00360 0.18000 0.03100 Ca 0
Si1 0.25100 0.99840 0.01440 1.00000 0.00900 Si 0
Si2 0.91710 0.58090 0.09750 1.00000 0.00900 Si 0
Si3 0.91640 0.58390 0.43020 1.00000 0.00900 Si 0
Si4 0.58630 0.66980 0.18000 1.00000 0.00900 Si 0
Si5 0.58500 0.67160 0.34680 1.00000 0.00900 Si 0
Si6 0.58400 0.91700 0.76340 1.00000 0.00800 Si 0
Al1 0.74800 0.00220 0.01320 1.00000 0.01100 Al 0
Al2 0.41100 0.08140 0.09720 1.00000 0.01100 Al 0
Al3 0.41700 0.08150 0.42970 1.00000 0.01100 Al 0
Al4 0.58110 0.92410 0.18040 1.00000 0.00800 Al 0
Al5 0.57980 0.92300 0.34550 1.00000 0.00800 Al 0
Al6 0.41370 0.07690 0.26370 1.00000 0.00800 Al 0
O1 0.33300 0.01300 0.05200 1.00000 0.05200 O 0
O1b 0.32700 0.00700 0.47100 1.00000 0.05200 O 0
O2 0.97000 0.63900 0.04870 1.00000 0.00900 O 0
O2b 0.99500 0.68800 0.46550 1.00000 0.00900 O 0
O3 0.21700 0.10300 0.01230 1.00000 0.02600 O 0
O3b 0.24800 0.12000 0.52500 1.00000 0.02600 O 0
O4 0.41800 0.21200 0.10620 1.00000 0.03300 O 0
O4b 0.45300 0.22900 0.43000 1.00000 0.03300 O 0
O5 0.33000 0.35600 0.13210 1.00000 0.01300 O 0
O5b 0.36400 0.34300 0.38360 1.00000 0.01300 O 0
O6 0.65000 0.66400 0.13500 1.00000 0.03600 O 0
O6b 0.65900 0.66200 0.38600 1.00000 0.03600 O 0
O7 0.88700 0.44100 0.09420 1.00000 0.03300 O 0
O7b 0.91800 0.46300 0.44070 1.00000 0.03300 O 0
O8 0.66500 0.66100 0.21710 1.00000 0.02400 O 0
O8b 0.64700 0.68100 0.29990 1.00000 0.02400 O 0
O9 0.36000 0.33000 0.21660 1.00000 0.01300 O 0
O9b 0.33800 0.35400 0.29940 1.00000 0.01300 O 0
O10 0.59400 0.79500 0.18730 1.00000 0.01700 O 0
O10b 0.59500 0.79800 0.35480 1.00000 0.01700 O 0
O11 0.43200 0.87600 0.18260 1.00000 0.01900 O 0
O11b 0.42700 0.87200 0.34680 1.00000 0.01900 O 0
O12 0.40500 0.20500 0.27140 1.00000 0.02000 O 0
O13 0.88100 0.44500 0.26520 1.00000 0.02200 O 0
S1 0.00000 0.00000 0.11630 1.00000 0.07500 S 0
OA1 0.00000 0.00000 0.07030 1.00000 0.12000 O 0
OB1 0.07200 0.12100 0.13100 1.00000 0.04000 O 0
S2 0.00000 0.00000 0.25590 1.00000 0.03800 S 0
OA2 0.00000 0.00000 0.30200 0.50000 0.12000 O 0
OB2 0.03800 0.11300 0.23200 0.50000 0.06000 O 0
OA2b 0.00000 0.00000 0.20990 0.50000 0.12000 O 0
OB2b 0.06800 0.11500 0.27700 0.50000 0.03600 O 0
S3 0.00000 0.00000 0.40920 1.00000 0.03600 S 0
OA3 0.00000 0.00000 0.45000 1.00000 0.12000 O 0
OB3 0.06200 0.12100 0.38860 1.00000 0.07600 O 0
S4 0.33333 0.66667 0.46700 1.00000 0.11000 S 0
OA4 0.33333 0.66667 0.42100 0.50000 0.12000 O 0
OB4 0.40000 0.62000 0.49100 0.50000 0.10000 O 0
OA4b 0.33333 0.66667 0.51300 0.50000 0.12000 O 0
OB4b 0.46300 0.72700 0.44400 0.50000 0.04000 O 0
Cl5 0.37200 0.66700 0.05890 0.33000 0.04300 Cl 0
Wat1 0.31000 0.60900 0.26500 0.33000 0.09000 O 2
Wat2 0.66667 0.33333 0.35700 1.00000 0.06000 O 2
Wat3 0.71200 0.34000 0.18500 0.33000 0.07000 O 2

loop_
_cod_changelog_entry_id
_cod_changelog_entry_author
_cod_changelog_entry_date
_cod_changelog_entry_text
1
;cod-tools version 3.8.0
Id: cif_guess_AMCSD_atom_types 9581 2023-05-17 12:35:41Z saulius
;
2023-05-18T11:39:33+03:00
;Derived atom types and hydrogen counts
from atom names that follow the AMCSD naming convention
(Wat == water, O-H == hydroxyl).
;
2
;cod-tools version 3.10.1
Id: cif_fix_AMCSD_atom_labels 10224 2024-08-07 11:09:31Z saulius
;
2024-08-07T19:39:29+03:00
;Changed the following '_atom_site_label' values:
the first duplicated label 'Na2'  converted to 'Na2_1'
duplicated label 'Na2' at index 7 converted to 'Na2_2'
the first duplicated label 'Ca1'  converted to 'Ca1_1'
duplicated label 'Ca1' at index 9 converted to 'Ca1_2'
the first duplicated label 'Na1'  converted to 'Na1_1'
duplicated label 'Na1' at index 10 converted to 'Na1_2'
the first duplicated label 'Ca1b'  converted to 'Ca1b1'
duplicated label 'Ca1b' at index 11 converted to 'Ca1b2'
the first duplicated label 'Na1b'  converted to 'Na1b1'
duplicated label 'Na1b' at index 12 converted to 'Na1b2'
;

loop_
_cod_related_entry_id
_cod_related_entry_database
_cod_related_entry_code
1 AMCSD 0007021
